data_7209466
loop_
_publ_author_name
'Busche, S.'
'Bluhm, K.'

_publ_section_title
;
 Zur Synthese und Kristallstruktur von Zinkboratoxiden mit isolierten,
 trigonalen planaren BO3-Baugruppen: Zn5Mn(BO3)2O4 und ZnFe(BO3)O
;
_journal_name_full
;
Zeitschrift fuer Naturforschung, Teil B. Anorganische Chemie, Organische
 Chemie (42,1987-)
;
_journal_page_first 1450
_journal_page_last 1454
_journal_volume 50
_journal_year 1995
_chemical_formula_sum 'B Fe O4 Zn'
_chemical_name_systematic 'Zn Fe (B O3) O'
_space_group_IT_number 62
_symmetry_space_group_name_Hall '-P 2ac 2n'
_symmetry_space_group_name_H-M 'P n m a'
_cell_angle_alpha 90
_cell_angle_beta 90
_cell_angle_gamma 90
_cell_formula_units_Z 4
_cell_length_a 9.2462
_cell_length_b 3.141
_cell_length_c 9.353
_cell_volume 271.633
_citation_journal_id_ASTM ZNBSEN
_cod_data_source_file boron0-1_234.cif
_cod_data_source_block B1Fe1O4Zn1
_cod_original_cell_volume 271.6328
_cod_original_formula_sum 'B1 Fe1 O4 Zn1'
_cod_database_code 7209466

loop_
_symmetry_equiv_pos_as_xyz
x,y,z
-x+1/2,-y,z+1/2
x+1/2,-y+1/2,-z+1/2
-x,y+1/2,-z
-x,-y,-z
x-1/2,y,-z-1/2
-x-1/2,y-1/2,z-1/2
x,-y-1/2,z

loop_
_atom_site_label
_atom_site_type_symbol
_atom_site_fract_x
_atom_site_fract_y
_atom_site_fract_z
_atom_site_occupancy
_atom_site_U_iso_or_equiv
Zn2 Zn+2 0.39814 0.25 -0.19183 0.5 0.0
Zn1 Zn+2 0.38385 0.25 -0.57064 0.5 0.0
Fe2 Fe+3 0.39814 0.25 -0.19183 0.5 0.0
O1 O-2 0.4829 0.25 -0.8696 1 0.0
Fe1 Fe+3 0.38385 0.25 -0.57064 0.5 0.0
O4 O-2 0.4889 0.25 -0.3822 1 0.0
B1 B+3 0.3345 0.25 -0.878 1 0.0
O2 O-2 0.2559 0.25 -0.7511 1 0.0
O3 O-2 0.2665 0.25 -0.0086 1 0.0
